data_7246609
loop_
_publ_author_name
'Wang, Renjie'
'Zhang, Nana'
'Zhang, Yonghong'
'Wang, Bin'
'Xia, Yu'
'Sun, Kai'
'Jin, Weiwei'
'Li, Xinyong'
'Liu, Chenjiang'

_publ_section_title
;
 Versatile electrooxidative amino- and oxyselenation of alkenes
;
_journal_issue 10
_journal_name_full 'Green Chemistry'
_journal_page_first 3925
_journal_page_last 3930
_journal_paper_doi 10.1039/D3GC00837A
_journal_volume 25
_journal_year 2023
_chemical_formula_moiety 'C19 H19 N O4 Se'
_chemical_formula_sum 'C19 H19 N O4 Se'
_chemical_formula_weight 404.31
_space_group_crystal_system monoclinic
_space_group_IT_number 14
_space_group_name_Hall '-P 2yn'
_space_group_name_H-M_alt 'P 1 21/n 1'
_atom_sites_solution_hydrogens geom
_atom_sites_solution_primary dual
_audit_creation_date 2022-12-18
_audit_creation_method
;
Olex2 1.5
(compiled 2021.11.18 svn.ra9532c28 for OlexSys, GUI svn.r6429)
;
_audit_update_record
;
2022-12-19 deposited with the CCDC.	2023-04-10 downloaded from the CCDC.
;
_cell_angle_alpha 90
_cell_angle_beta 91.970(2)
_cell_angle_gamma 90
_cell_formula_units_Z 4
_cell_length_a 6.0420(6)
_cell_length_b 7.1534(7)
_cell_length_c 41.598(4)
_cell_measurement_reflns_used 2287
_cell_measurement_temperature 296.15
_cell_measurement_theta_max 22.527
_cell_measurement_theta_min 3.011
_cell_volume 1796.8(3)
_computing_cell_refinement 'SAINT v8.34A (Bruker, 2013)'
_computing_data_reduction 'SAINT v8.34A (Bruker, 2013)'
_computing_molecular_graphics 'Olex2 1.5 (Dolomanov et al., 2009)'
_computing_publication_material 'Olex2 1.5 (Dolomanov et al., 2009)'
_computing_structure_refinement 'SHELXL 2018/3 (Sheldrick, 2015)'
_computing_structure_solution 'SHELXT 2014/5 (Sheldrick, 2014)'
_diffrn_ambient_temperature 296.15
_diffrn_measured_fraction_theta_full 0.997
_diffrn_measured_fraction_theta_max 0.976
_diffrn_measurement_device_type 'Bruker APEX-II CCD'
_diffrn_radiation_type MoK\a
_diffrn_radiation_wavelength 0.71073
_diffrn_reflns_av_R_equivalents 0.0368
_diffrn_reflns_av_unetI/netI 0.0504
_diffrn_reflns_Laue_measured_fraction_full 0.997
_diffrn_reflns_Laue_measured_fraction_max 0.976
_diffrn_reflns_limit_h_max 7
_diffrn_reflns_limit_h_min -7
_diffrn_reflns_limit_k_max 9
_diffrn_reflns_limit_k_min -7
_diffrn_reflns_limit_l_max 54
_diffrn_reflns_limit_l_min -46
_diffrn_reflns_number 10475
_diffrn_reflns_point_group_measured_fraction_full 0.997
_diffrn_reflns_point_group_measured_fraction_max 0.976
_diffrn_reflns_theta_full 25.242
_diffrn_reflns_theta_max 27.626
_diffrn_reflns_theta_min 2.889
_diffrn_source_current 30.0
_diffrn_source_power 1.5
_diffrn_source_voltage 50.0
_exptl_absorpt_coefficient_mu 2.113
_exptl_absorpt_correction_T_max 0.7456
_exptl_absorpt_correction_T_min 0.5918
_exptl_absorpt_correction_type multi-scan
_exptl_absorpt_process_details
;
SADABS-2014/5 (Bruker,2014/5) was used for absorption correction.
wR2(int) was 0.0744 before and 0.0349 after correction.
The Ratio of minimum to maximum transmission is 0.7937.
The \l/2 correction factor is 0.00150.
;
_exptl_crystal_colour colourless
_exptl_crystal_colour_primary colourless
_exptl_crystal_density_diffrn 1.495
_exptl_crystal_description block
_exptl_crystal_F_000 824
_exptl_crystal_size_max 0.9
_exptl_crystal_size_mid 0.13
_exptl_crystal_size_min 0.1
_refine_diff_density_max 0.297
_refine_diff_density_min -0.449
_refine_diff_density_rms 0.061
_refine_ls_extinction_method none
_refine_ls_goodness_of_fit_ref 1.036
_refine_ls_hydrogen_treatment constr
_refine_ls_matrix_type full
_refine_ls_number_parameters 226
_refine_ls_number_reflns 4080
_refine_ls_number_restraints 0
_refine_ls_restrained_S_all 1.036
_refine_ls_R_factor_all 0.0790
_refine_ls_R_factor_gt 0.0442
_refine_ls_shift/su_max 0.002
_refine_ls_shift/su_mean 0.000
_refine_ls_structure_factor_coef Fsqd
_refine_ls_weighting_details 'w=1/[\s^2^(Fo^2^)+(0.0308P)^2^+0.7258P] where P=(Fo^2^+2Fc^2^)/3'
_refine_ls_weighting_scheme calc
_refine_ls_wR_factor_gt 0.0780
_refine_ls_wR_factor_ref 0.0873
_reflns_Friedel_coverage 0.000
_reflns_number_gt 2812
_reflns_number_total 4080
_reflns_threshold_expression 'I > 2\s(I)'
_cod_data_source_file d3gc00837a2.cif
_cod_data_source_block 221215znn406_0m
_cod_depositor_comments 'Adding full bibliography for 7246608--7246610.cif.'
_cod_database_code 7246609
_shelx_shelxl_version_number 2018/3
_shelx_space_group_comment
;
The symmetry employed for this shelxl refinement is uniquely defined
by the following loop, which should always be used as a source of
symmetry information in preference to the above space-group names.
They are only intended as comments.
;
_shelx_estimated_absorpt_t_max 0.817
_shelx_estimated_absorpt_t_min 0.252
_olex2_refinement_description
;
1. Fixed Uiso
 At 1.2 times of:
  All C(H) groups, All C(H,H) groups
2.a Ternary CH refined with riding coordinates:
 C10(H10), C17(H17)
2.b Secondary CH2 refined with riding coordinates:
 C3(H3A,H3B), C7(H7A,H7B), C16(H16A,H16B), C19(H19A,H19B)
2.c Aromatic/amide H refined with riding coordinates:
 C1(H1), C4(H4), C5(H5), C11(H11), C12(H12), C13(H13), C14(H14), C15(H15),
 C18(H18)
;
_olex2_submission_special_instructions 'No special instructions were received'

loop_
_space_group_symop_operation_xyz
'x, y, z'
'-x+1/2, y+1/2, -z+1/2'
'-x, -y, -z'
'x-1/2, -y-1/2, z-1/2'

loop_
_atom_site_label
_atom_site_type_symbol
_atom_site_fract_x
_atom_site_fract_y
_atom_site_fract_z
_atom_site_U_iso_or_equiv
_atom_site_adp_type
_atom_site_occupancy
_atom_site_site_symmetry_order
_atom_site_calc_flag
_atom_site_refinement_flags_posn
_atom_site_refinement_flags_adp
_atom_site_refinement_flags_occupancy
_atom_site_disorder_assembly
_atom_site_disorder_group
Se1 Se 0.11687(6) -0.05787(4) 0.65397(2) 0.05003(12) Uani 1 1 d . . . . .
O1 O 0.8011(4) 0.6944(5) 0.51629(6) 0.0882(9) Uani 1 1 d . . . . .
O2 O 0.5692(3) 0.4632(4) 0.67174(5) 0.0606(6) Uani 1 1 d . . . . .
O3 O 0.4533(4) 0.7142(4) 0.50369(5) 0.0729(7) Uani 1 1 d . . . . .
O4 O 0.2297(3) 0.3787(3) 0.65393(4) 0.0360(4) Uani 1 1 d . . . . .
N1 N 0.6062(5) 0.6839(4) 0.52281(6) 0.0537(7) Uani 1 1 d . . . . .
C1 C 0.6678(4) 0.5999(4) 0.61055(7) 0.0381(7) Uani 1 1 d . . . . .
H1 H 0.772452 0.618473 0.627162 0.046 Uiso 1 1 calc R U . . .
C2 C 0.4646(4) 0.5179(4) 0.61689(6) 0.0319(6) Uani 1 1 d . . . . .
C3 C -0.0646(5) 0.0709(5) 0.71190(7) 0.0498(8) Uani 1 1 d . . . . .
H3A H -0.190104 -0.011400 0.707849 0.060 Uiso 1 1 calc R U . . .
H3B H 0.054811 -0.003093 0.721512 0.060 Uiso 1 1 calc R U . . .
C4 C 0.7134(4) 0.6531(4) 0.57976(7) 0.0408(7) Uani 1 1 d . . . . .
H4 H 0.849579 0.705754 0.575229 0.049 Uiso 1 1 calc R U . . .
C5 C -0.2035(5) 0.1541(4) 0.57080(7) 0.0452(7) Uani 1 1 d . . . . .
H5 H -0.340140 0.206603 0.565134 0.054 Uiso 1 1 calc R U . . .
C6 C 0.4299(4) 0.4530(4) 0.65043(7) 0.0368(6) Uani 1 1 d . . . . .
C7 C -0.1294(5) 0.2225(5) 0.73546(7) 0.0534(8) Uani 1 1 d . . . . .
H7A H -0.263337 0.283968 0.727450 0.064 Uiso 1 1 calc R U . . .
H7B H -0.160123 0.165905 0.756021 0.064 Uiso 1 1 calc R U . . .
C8 C 0.5544(5) 0.6274(4) 0.55578(6) 0.0376(6) Uani 1 1 d . . . . .
C9 C 0.0483(4) 0.0277(3) 0.61117(6) 0.0349(6) Uani 1 1 d . . . . .
C10 C 0.0096(4) 0.1512(4) 0.67990(6) 0.0354(6) Uani 1 1 d . . . . .
H10 H -0.118743 0.207693 0.668605 0.042 Uiso 1 1 calc R U . . .
C11 C -0.0471(5) 0.1274(4) 0.54785(7) 0.0483(8) Uani 1 1 d . . . . .
H11 H -0.079030 0.160120 0.526558 0.058 Uiso 1 1 calc R U . . .
C12 C 0.3494(4) 0.5504(4) 0.56113(7) 0.0394(6) Uani 1 1 d . . . . .
H12 H 0.243670 0.537378 0.544503 0.047 Uiso 1 1 calc R U . . .
C13 C 0.1555(5) 0.0526(5) 0.55644(7) 0.0507(8) Uani 1 1 d . . . . .
H13 H 0.260523 0.034604 0.540898 0.061 Uiso 1 1 calc R U . . .
C14 C 0.2047(5) 0.0037(4) 0.58806(7) 0.0422(7) Uani 1 1 d . . . . .
H14 H 0.343072 -0.045375 0.593762 0.051 Uiso 1 1 calc R U . . .
C15 C 0.3065(4) 0.4931(4) 0.59220(6) 0.0350(6) Uani 1 1 d . . . . .
H15 H 0.171332 0.437872 0.596500 0.042 Uiso 1 1 calc R U . . .
C16 C 0.1110(5) 0.4520(4) 0.70786(6) 0.0432(7) Uani 1 1 d . . . . .
H16A H -0.017273 0.516111 0.698523 0.052 Uiso 1 1 calc R U . . .
H16B H 0.229057 0.542686 0.711090 0.052 Uiso 1 1 calc R U . . .
C17 C 0.1845(4) 0.2986(4) 0.68520(6) 0.0339(6) Uani 1 1 d . . . . .
H17 H 0.319693 0.240191 0.694176 0.041 Uiso 1 1 calc R U . . .
C18 C -0.1558(5) 0.1025(4) 0.60214(7) 0.0408(7) Uani 1 1 d . . . . .
H18 H -0.262433 0.118044 0.617514 0.049 Uiso 1 1 calc R U . . .
C19 C 0.0532(5) 0.3657(5) 0.74004(7) 0.0478(8) Uani 1 1 d . . . . .
H19A H 0.183520 0.306351 0.749721 0.057 Uiso 1 1 calc R U . . .
H19B H 0.005604 0.463061 0.754482 0.057 Uiso 1 1 calc R U . . .

loop_
_atom_site_aniso_label
_atom_site_aniso_U_11
_atom_site_aniso_U_22
_atom_site_aniso_U_33
_atom_site_aniso_U_23
_atom_site_aniso_U_13
_atom_site_aniso_U_12
Se1 0.0694(2) 0.03349(17) 0.04671(19) 0.00200(15) -0.00524(15) 0.00928(16)
O1 0.0724(17) 0.138(3) 0.0562(15) 0.0033(17) 0.0238(13) -0.0348(18)
O2 0.0388(12) 0.0966(19) 0.0454(12) 0.0191(13) -0.0120(10) -0.0141(12)
O3 0.0898(19) 0.086(2) 0.0432(14) 0.0180(13) 0.0026(13) 0.0110(16)
O4 0.0331(10) 0.0444(11) 0.0305(10) 0.0058(8) -0.0007(8) -0.0056(9)
N1 0.071(2) 0.0509(17) 0.0399(16) -0.0023(13) 0.0094(15) -0.0100(15)
C1 0.0347(15) 0.0371(17) 0.0423(16) -0.0021(13) -0.0028(12) -0.0050(12)
C2 0.0312(14) 0.0282(14) 0.0364(15) 0.0015(11) 0.0012(11) -0.0009(11)
C3 0.0539(19) 0.0520(19) 0.0436(17) 0.0098(16) 0.0026(14) -0.0111(16)
C4 0.0359(16) 0.0414(17) 0.0456(17) 0.0001(14) 0.0085(13) -0.0086(13)
C5 0.0409(17) 0.0404(17) 0.0537(19) 0.0018(15) -0.0069(15) 0.0022(14)
C6 0.0325(15) 0.0357(16) 0.0423(16) 0.0037(14) 0.0000(12) 0.0028(13)
C7 0.0516(19) 0.070(2) 0.0394(17) 0.0041(17) 0.0073(14) -0.0067(17)
C8 0.0471(17) 0.0302(14) 0.0361(15) 0.0011(12) 0.0075(13) 0.0001(13)
C9 0.0409(16) 0.0223(14) 0.0414(16) -0.0060(12) -0.0006(13) -0.0015(12)
C10 0.0358(15) 0.0368(15) 0.0335(15) 0.0028(13) 0.0014(12) -0.0005(12)
C11 0.058(2) 0.0439(18) 0.0425(17) 0.0035(14) -0.0024(15) -0.0054(15)
C12 0.0396(16) 0.0394(16) 0.0387(15) 0.0008(14) -0.0051(12) 0.0006(14)
C13 0.0500(19) 0.053(2) 0.0499(19) -0.0042(17) 0.0107(15) -0.0039(17)
C14 0.0353(16) 0.0377(16) 0.0536(19) -0.0072(14) -0.0002(14) 0.0020(12)
C15 0.0307(14) 0.0341(15) 0.0402(16) 0.0021(12) 0.0007(12) -0.0022(11)
C16 0.0464(17) 0.0419(17) 0.0411(16) -0.0043(15) 0.0004(13) -0.0033(14)
C17 0.0325(14) 0.0398(16) 0.0293(14) 0.0069(12) -0.0008(11) 0.0018(12)
C18 0.0389(16) 0.0382(17) 0.0455(17) -0.0046(13) 0.0036(13) 0.0023(13)
C19 0.0506(18) 0.059(2) 0.0335(16) -0.0062(15) -0.0003(13) -0.0004(16)

loop_
_atom_type_symbol
_atom_type_description
_atom_type_scat_dispersion_real
_atom_type_scat_dispersion_imag
_atom_type_scat_source
C C 0.0033 0.0016 'International Tables Vol C Tables 4.2.6.8 and 6.1.1.4'
H H 0.0000 0.0000 'International Tables Vol C Tables 4.2.6.8 and 6.1.1.4'
N N 0.0061 0.0033 'International Tables Vol C Tables 4.2.6.8 and 6.1.1.4'
O O 0.0106 0.0060 'International Tables Vol C Tables 4.2.6.8 and 6.1.1.4'
Se Se -0.0929 2.2259 'International Tables Vol C Tables 4.2.6.8 and 6.1.1.4'

loop_
_geom_angle_atom_site_label_1
_geom_angle_atom_site_label_2
_geom_angle_atom_site_label_3
_geom_angle
_geom_angle_site_symmetry_1
_geom_angle_site_symmetry_3
_geom_angle_publ_flag
C9 Se1 C10 101.66(11) . . ?
C6 O4 C17 116.95(19) . . ?
O1 N1 C8 117.5(3) . . ?
O3 N1 O1 124.1(3) . . ?
O3 N1 C8 118.4(3) . . ?
C2 C1 H1 120.0 . . ?
C4 C1 H1 120.0 . . ?
C4 C1 C2 120.0(3) . . ?
C1 C2 C6 117.5(2) . . ?
C15 C2 C1 120.1(2) . . ?
C15 C2 C6 122.4(2) . . ?
H3A C3 H3B 107.8 . . ?
C7 C3 H3A 109.1 . . ?
C7 C3 H3B 109.1 . . ?
C7 C3 C10 112.5(3) . . ?
C10 C3 H3A 109.1 . . ?
C10 C3 H3B 109.1 . . ?
C1 C4 H4 120.6 . . ?
C1 C4 C8 118.9(3) . . ?
C8 C4 H4 120.6 . . ?
C11 C5 H5 120.3 . . ?
C18 C5 H5 120.3 . . ?
C18 C5 C11 119.5(3) . . ?
O2 C6 O4 123.9(2) . . ?
O2 C6 C2 123.6(2) . . ?
O4 C6 C2 112.6(2) . . ?
C3 C7 H7A 109.4 . . ?
C3 C7 H7B 109.4 . . ?
H7A C7 H7B 108.0 . . ?
C19 C7 C3 111.2(2) . . ?
C19 C7 H7A 109.4 . . ?
C19 C7 H7B 109.4 . . ?
C4 C8 N1 118.3(3) . . ?
C4 C8 C12 123.1(3) . . ?
C12 C8 N1 118.7(3) . . ?
C14 C9 Se1 118.4(2) . . ?
C14 C9 C18 118.9(3) . . ?
C18 C9 Se1 122.6(2) . . ?
Se1 C10 H10 108.7 . . ?
C3 C10 Se1 107.68(19) . . ?
C3 C10 H10 108.7 . . ?
C17 C10 Se1 111.75(17) . . ?
C17 C10 C3 111.2(2) . . ?
C17 C10 H10 108.7 . . ?
C5 C11 H11 120.0 . . ?
C13 C11 C5 120.0(3) . . ?
C13 C11 H11 120.0 . . ?
C8 C12 H12 121.1 . . ?
C8 C12 C15 117.7(2) . . ?
C15 C12 H12 121.1 . . ?
C11 C13 H13 119.8 . . ?
C11 C13 C14 120.4(3) . . ?
C14 C13 H13 119.8 . . ?
C9 C14 C13 120.0(3) . . ?
C9 C14 H14 120.0 . . ?
C13 C14 H14 120.0 . . ?
C2 C15 H15 119.9 . . ?
C12 C15 C2 120.3(2) . . ?
C12 C15 H15 119.9 . . ?
H16A C16 H16B 108.2 . . ?
C17 C16 H16A 109.8 . . ?
C17 C16 H16B 109.8 . . ?
C17 C16 C19 109.4(2) . . ?
C19 C16 H16A 109.8 . . ?
C19 C16 H16B 109.8 . . ?
O4 C17 C10 107.3(2) . . ?
O4 C17 C16 109.7(2) . . ?
O4 C17 H17 109.2 . . ?
C10 C17 C16 112.2(2) . . ?
C10 C17 H17 109.2 . . ?
C16 C17 H17 109.2 . . ?
C5 C18 C9 121.1(3) . . ?
C5 C18 H18 119.5 . . ?
C9 C18 H18 119.5 . . ?
C7 C19 C16 110.6(2) . . ?
C7 C19 H19A 109.5 . . ?
C7 C19 H19B 109.5 . . ?
C16 C19 H19A 109.5 . . ?
C16 C19 H19B 109.5 . . ?
H19A C19 H19B 108.1 . . ?

loop_
_geom_bond_atom_site_label_1
_geom_bond_atom_site_label_2
_geom_bond_distance
_geom_bond_site_symmetry_2
_geom_bond_publ_flag
Se1 C9 1.915(3) . ?
Se1 C10 1.967(3) . ?
O1 N1 1.219(3) . ?
O2 C6 1.204(3) . ?
O3 N1 1.218(3) . ?
O4 C6 1.334(3) . ?
O4 C17 1.456(3) . ?
N1 C8 1.474(4) . ?
C1 H1 0.9300 . ?
C1 C2 1.394(4) . ?
C1 C4 1.373(4) . ?
C2 C6 1.492(4) . ?
C2 C15 1.390(4) . ?
C3 H3A 0.9700 . ?
C3 H3B 0.9700 . ?
C3 C7 1.522(4) . ?
C3 C10 1.531(4) . ?
C4 H4 0.9300 . ?
C4 C8 1.373(4) . ?
C5 H5 0.9300 . ?
C5 C11 1.379(4) . ?
C5 C18 1.376(4) . ?
C7 H7A 0.9700 . ?
C7 H7B 0.9700 . ?
C7 C19 1.513(4) . ?
C8 C12 1.381(4) . ?
C9 C14 1.382(4) . ?
C9 C18 1.384(4) . ?
C10 H10 0.9800 . ?
C10 C17 1.504(4) . ?
C11 H11 0.9300 . ?
C11 C13 1.372(4) . ?
C12 H12 0.9300 . ?
C12 C15 1.389(4) . ?
C13 H13 0.9300 . ?
C13 C14 1.383(4) . ?
C14 H14 0.9300 . ?
C15 H15 0.9300 . ?
C16 H16A 0.9700 . ?
C16 H16B 0.9700 . ?
C16 C17 1.523(4) . ?
C16 C19 1.526(4) . ?
C17 H17 0.9800 . ?
C18 H18 0.9300 . ?
C19 H19A 0.9700 . ?
C19 H19B 0.9700 . ?

loop_
_geom_torsion_atom_site_label_1
_geom_torsion_atom_site_label_2
_geom_torsion_atom_site_label_3
_geom_torsion_atom_site_label_4
_geom_torsion
_geom_torsion_site_symmetry_1
_geom_torsion_site_symmetry_2
_geom_torsion_site_symmetry_3
_geom_torsion_site_symmetry_4
_geom_torsion_publ_flag
Se1 C9 C14 C13 175.8(2) . . . . ?
Se1 C9 C18 C5 -176.7(2) . . . . ?
Se1 C10 C17 O4 64.9(2) . . . . ?
Se1 C10 C17 C16 -174.56(18) . . . . ?
O1 N1 C8 C4 22.5(4) . . . . ?
O1 N1 C8 C12 -157.2(3) . . . . ?
O3 N1 C8 C4 -158.6(3) . . . . ?
O3 N1 C8 C12 21.7(4) . . . . ?
N1 C8 C12 C15 178.2(2) . . . . ?
C1 C2 C6 O2 -2.1(4) . . . . ?
C1 C2 C6 O4 179.3(2) . . . . ?
C1 C2 C15 C12 -0.3(4) . . . . ?
C1 C4 C8 N1 -179.6(3) . . . . ?
C1 C4 C8 C12 0.1(4) . . . . ?
C2 C1 C4 C8 1.2(4) . . . . ?
C3 C7 C19 C16 57.0(3) . . . . ?
C3 C10 C17 O4 -174.8(2) . . . . ?
C3 C10 C17 C16 -54.2(3) . . . . ?
C4 C1 C2 C6 176.5(3) . . . . ?
C4 C1 C2 C15 -1.2(4) . . . . ?
C4 C8 C12 C15 -1.5(4) . . . . ?
C5 C11 C13 C14 -0.1(5) . . . . ?
C6 O4 C17 C10 -153.8(2) . . . . ?
C6 O4 C17 C16 84.0(3) . . . . ?
C6 C2 C15 C12 -177.9(3) . . . . ?
C7 C3 C10 Se1 174.1(2) . . . . ?
C7 C3 C10 C17 51.4(3) . . . . ?
C8 C12 C15 C2 1.6(4) . . . . ?
C10 C3 C7 C19 -53.2(3) . . . . ?
C11 C5 C18 C9 1.4(4) . . . . ?
C11 C13 C14 C9 0.9(5) . . . . ?
C14 C9 C18 C5 -0.6(4) . . . . ?
C15 C2 C6 O2 175.5(3) . . . . ?
C15 C2 C6 O4 -3.0(4) . . . . ?
C17 O4 C6 O2 -2.8(4) . . . . ?
C17 O4 C6 C2 175.7(2) . . . . ?
C17 C16 C19 C7 -58.9(3) . . . . ?
C18 C5 C11 C13 -1.0(5) . . . . ?
C18 C9 C14 C13 -0.5(4) . . . . ?
C19 C16 C17 O4 177.3(2) . . . . ?
C19 C16 C17 C10 58.1(3) . . . . ?
